data_1537191
loop_
_publ_author_name
'Zuercher, F.'
'Nesper, R.'
'Faessler, T.F.'
'Hoffmann, S.'

_publ_section_title
;
 Novel arachno-type (X5)6- Zintl anions in Sr3 Sr5, Ba3 Sr5, and Ba3 Pb5
 and charge influence on Zintl clusters.
;
_journal_name_full 'Zeitschrift fuer Anorganische und Allgemeine Chemie'
_journal_page_first 2211
_journal_page_last 2219
_journal_volume 627
_journal_year 2001
_chemical_formula_sum 'Ba3 Ge3.94 Sn0.06'
_space_group_IT_number 65
_symmetry_space_group_name_Hall '-C 2 2'
_symmetry_space_group_name_H-M 'C m m m'
_cell_angle_alpha 90
_cell_angle_beta 90
_cell_angle_gamma 90
_cell_formula_units_Z 8
_cell_length_a 11.834
_cell_length_b 12.229
_cell_length_c 12.112
_cell_volume 1752.824
_citation_journal_id_ASTM ZAACAB
_cod_data_source_file Zuercher_ZAACAB_2001_295.cif
_cod_data_source_block Ba3Ge3.94Sn0.06
_cod_database_code 1537191

loop_
_symmetry_equiv_pos_as_xyz
x,y,z
-x,-y,z
x,-y,-z
-x,y,-z
-x,-y,-z
x,y,-z
-x,y,z
x,-y,z
x+1/2,y+1/2,z
-x+1/2,-y+1/2,z
x+1/2,-y+1/2,-z
-x+1/2,y+1/2,-z
-x+1/2,-y+1/2,-z
x+1/2,y+1/2,-z
-x+1/2,y+1/2,z
x+1/2,-y+1/2,z

loop_
_atom_site_label
_atom_site_type_symbol
_atom_site_fract_x
_atom_site_fract_y
_atom_site_fract_z
_atom_site_occupancy
_atom_site_U_iso_or_equiv
Ba3 Ba 0 0 0.1607 1 0.0
Ge4 Ge 0.19778 0 0.34912 1 0.0
Ge1 Ge 0.19456 0.39422 0.5 1 0.0
Ge2 Ge 0.13915 0.20138 0 0.941 0.0
Ba4 Ba 0 0.5 0.32538 1 0.0
Sn1 Sn 0.13915 0.20138 0 0.059 0.0
Ba1 Ba 0 0.16022 0.5 1 0.0
Ba5 Ba 0.25 0.25 0.25627 1 0.0
Ge3 Ge 0 0.2939 0.14072 1 0.0
Ba2 Ba 0.66257 0 0 1 0.0
